data_2232964
loop_
_publ_author_name
'Gomes, Ana C.'
'Fernandes, Jos\'e A.'
'Gamelas, Carla A.'
'Gon\,calves, Isabel S.'
'Almeida Paz, Filipe A.'

_publ_section_title
;
 \m-Oxido-bis[chlorido(4,4'-di-<i>tert</i>-butyl-2,2'-bipyridine-\k^2^<i>N</i>,<i>N</i>')dioxidomolybdenum(VI)]
 0.2-hydrate
;
_journal_coeditor_code TK5013
_journal_issue 12
_journal_name_full 'Acta Crystallographica Section E'
_journal_page_first m1738
_journal_page_last m1739
_journal_paper_doi 10.1107/S1600536811046952
_journal_volume 67
_journal_year 2011
_chemical_formula_iupac '[Mo2 Cl2 O5 (C18 H24 N2)2], 0.2H2 O'
_chemical_formula_moiety 'C36 H48 Cl2 Mo2 N4 O5, 0.2(H2 O)'
_chemical_formula_sum 'C36 H48.4 Cl2 Mo2 N4 O5.2'
_chemical_formula_weight 883.17
_chemical_name_systematic
;
\m-Oxido-bis[chlorido(4,4'-di-<i>tert</i>-butyl-2,2'-bipyridine-
\k^2^<i>N</i>,<i>N</i>')dioxidomolybdenum(VI)] 0.2-hydrate
;
_space_group_IT_number 14
_symmetry_cell_setting monoclinic
_symmetry_space_group_name_Hall '-P 2yn'
_symmetry_space_group_name_H-M 'P 1 21/n 1'
_atom_sites_solution_hydrogens geom
_atom_sites_solution_primary direct
_atom_sites_solution_secondary difmap
_cell_angle_alpha 90.00
_cell_angle_beta 99.582(2)
_cell_angle_gamma 90.00
_cell_formula_units_Z 4
_cell_length_a 16.9997(7)
_cell_length_b 12.7444(6)
_cell_length_c 18.4609(8)
_cell_measurement_reflns_used 9903
_cell_measurement_temperature 150(2)
_cell_measurement_theta_max 29.08
_cell_measurement_theta_min 2.75
_cell_volume 3943.8(3)
_computing_cell_refinement 'SAINT-Plus (Bruker, 2006)'
_computing_data_collection 'APEX2 (Bruker, 2006)'
_computing_data_reduction 'SAINT-Plus (Bruker, 2005)'
_computing_molecular_graphics 'DIAMOND (Brandenburg, 2009)'
_computing_publication_material 'SHELXTL (Sheldrick, 2008)'
_computing_structure_refinement 'SHELXTL (Sheldrick, 2008)'
_computing_structure_solution 'SHELXTL (Sheldrick, 2008)'
_diffrn_ambient_temperature 150(2)
_diffrn_measured_fraction_theta_full 0.998
_diffrn_measured_fraction_theta_max 0.998
_diffrn_measurement_device_type 'Bruker X8 KappaCCD APEXII'
_diffrn_measurement_method '\w and \f scans'
_diffrn_radiation_monochromator graphite
_diffrn_radiation_source 'fine-focus sealed tube'
_diffrn_radiation_type MoK\a
_diffrn_radiation_wavelength 0.71073
_diffrn_reflns_av_R_equivalents 0.0501
_diffrn_reflns_av_sigmaI/netI 0.0585
_diffrn_reflns_limit_h_max 23
_diffrn_reflns_limit_h_min -23
_diffrn_reflns_limit_k_max 17
_diffrn_reflns_limit_k_min -16
_diffrn_reflns_limit_l_max 25
_diffrn_reflns_limit_l_min -24
_diffrn_reflns_number 54239
_diffrn_reflns_theta_full 29.13
_diffrn_reflns_theta_max 29.13
_diffrn_reflns_theta_min 3.54
_diffrn_standards_number 0
_exptl_absorpt_coefficient_mu 0.816
_exptl_absorpt_correction_T_max 0.9759
_exptl_absorpt_correction_T_min 0.9376
_exptl_absorpt_correction_type multi-scan
_exptl_absorpt_process_details
;
(SADABS; Sheldrick, 1997)
;
_exptl_crystal_colour Yellow
_exptl_crystal_density_diffrn 1.487
_exptl_crystal_density_method 'not measured'
_exptl_crystal_description Block
_exptl_crystal_F_000 1808
_exptl_crystal_size_max 0.08
_exptl_crystal_size_mid 0.06
_exptl_crystal_size_min 0.03
_refine_diff_density_max 0.960
_refine_diff_density_min -0.666
_refine_ls_extinction_method none
_refine_ls_goodness_of_fit_ref 1.023
_refine_ls_hydrogen_treatment constr
_refine_ls_matrix_type full
_refine_ls_number_parameters 463
_refine_ls_number_reflns 10578
_refine_ls_number_restraints 18
_refine_ls_restrained_S_all 1.040
_refine_ls_R_factor_all 0.0733
_refine_ls_R_factor_gt 0.0395
_refine_ls_shift/su_max 0.001
_refine_ls_shift/su_mean 0.000
_refine_ls_structure_factor_coef Fsqd
_refine_ls_weighting_details 'calc w=1/[\s^2^(Fo^2^)+(0.0315P)^2^+3.4060P] where P=(Fo^2^+2Fc^2^)/3'
_refine_ls_weighting_scheme calc
_refine_ls_wR_factor_gt 0.0759
_refine_ls_wR_factor_ref 0.0858
_reflns_number_gt 7469
_reflns_number_total 10578
_reflns_threshold_expression I>2\s(I)
_cod_data_source_file tk5013.cif
_cod_data_source_block I
_cod_original_sg_symbol_H-M 'P 21/n'
_cod_original_formula_sum 'C36 H48.40 Cl2 Mo2 N4 O5.20'
_cod_database_code 2232964
_cod_database_fobs_code 2232964

loop_
_symmetry_equiv_pos_as_xyz
'x, y, z'
'-x+1/2, y+1/2, -z+1/2'
'-x, -y, -z'
'x-1/2, -y-1/2, z-1/2'

loop_
_atom_site_type_symbol
_atom_site_label
_atom_site_fract_x
_atom_site_fract_y
_atom_site_fract_z
_atom_site_U_iso_or_equiv
_atom_site_adp_type
_atom_site_calc_flag
_atom_site_refinement_flags
_atom_site_occupancy
_atom_site_symmetry_multiplicity
Mo Mo1 0.161140(13) 0.78289(2) 0.101763(13) 0.02009(7) Uani d . 1 1
Mo Mo2 0.153567(14) 0.63578(2) -0.067460(14) 0.02215(7) Uani d . 1 1
Cl Cl1 0.16494(4) 0.87386(6) 0.22163(4) 0.02652(16) Uani d . 1 1
Cl Cl2 0.21012(5) 0.51282(7) -0.14517(4) 0.03473(19) Uani d . 1 1
N N1 0.11178(12) 0.65491(18) 0.17242(13) 0.0210(5) Uani d . 1 1
N N2 0.02749(13) 0.81233(19) 0.10764(13) 0.0213(5) Uani d . 1 1
N N3 0.27507(13) 0.59963(19) 0.00696(13) 0.0223(5) Uani d . 1 1
N N4 0.14638(12) 0.48235(19) -0.00290(12) 0.0211(5) Uani d . 1 1
O O1 0.12571(10) 0.69242(15) 0.02171(10) 0.0224(4) Uani d . 1 1
O O2 0.25605(11) 0.73982(17) 0.12818(11) 0.0276(5) Uani d . 1 1
O O3 0.16755(12) 0.89784(16) 0.05679(12) 0.0311(5) Uani d . 1 1
O O4 0.06091(11) 0.61851(17) -0.11680(11) 0.0297(5) Uani d . 1 1
O O5 0.19330(13) 0.74344(18) -0.10133(12) 0.0360(5) Uani d . 1 1
C C1 0.15948(16) 0.5835(2) 0.21063(16) 0.0238(6) Uani d . 1 1
H H1 0.2115 0.5743 0.1992 0.029 Uiso calc R 1 1
C C2 0.13739(16) 0.5228(2) 0.26543(17) 0.0245(6) Uani d . 1 1
H H2 0.1739 0.4736 0.2910 0.029 Uiso calc R 1 1
C C3 0.06192(16) 0.5334(2) 0.28335(16) 0.0263(7) Uani d . 1 1
C C4 0.01067(16) 0.6030(3) 0.23986(17) 0.0297(7) Uani d . 1 1
H H4 -0.0432 0.6088 0.2472 0.036 Uiso calc R 1 1
C C5 0.03666(15) 0.6629(2) 0.18700(16) 0.0235(6) Uani d . 1 1
C C6 -0.01214(16) 0.7471(2) 0.14631(16) 0.0232(6) Uani d . 1 1
C C7 -0.09241(16) 0.7619(3) 0.14974(17) 0.0292(7) Uani d . 1 1
H H7 -0.1198 0.7126 0.1751 0.035 Uiso calc R 1 1
C C8 -0.13296(16) 0.8487(3) 0.11624(17) 0.0298(7) Uani d . 1 1
C C9 -0.09027(17) 0.9162(3) 0.07927(17) 0.0295(7) Uani d . 1 1
H H9 -0.1152 0.9770 0.0561 0.035 Uiso calc R 1 1
C C10 -0.01101(17) 0.8954(2) 0.07589(16) 0.0245(6) Uani d . 1 1
H H10 0.0171 0.9427 0.0497 0.029 Uiso calc R 1 1
C C11 0.03393(19) 0.4783(3) 0.34808(19) 0.0385(8) Uani d . 1 1
C C12 0.0029(3) 0.5616(4) 0.3962(2) 0.0777(16) Uani d . 1 1
H H12A 0.0464 0.6095 0.4158 0.117 Uiso calc R 1 1
H H12B -0.0172 0.5273 0.4370 0.117 Uiso calc R 1 1
H H12C -0.0403 0.6013 0.3666 0.117 Uiso calc R 1 1
C C13 -0.0336(2) 0.4023(4) 0.3180(2) 0.0666(14) Uani d . 1 1
H H13A -0.0763 0.4408 0.2868 0.100 Uiso calc R 1 1
H H13B -0.0547 0.3701 0.3590 0.100 Uiso calc R 1 1
H H13C -0.0129 0.3474 0.2890 0.100 Uiso calc R 1 1
C C14 0.1016(2) 0.4186(3) 0.3952(2) 0.0461(10) Uani d . 1 1
H H14A 0.1204 0.3627 0.3659 0.069 Uiso calc R 1 1
H H14B 0.0822 0.3878 0.4376 0.069 Uiso calc R 1 1
H H14C 0.1456 0.4669 0.4123 0.069 Uiso calc R 1 1
C C15 -0.22161(17) 0.8645(3) 0.1206(2) 0.0397(9) Uani d . 1 1
C C16 -0.2495(2) 0.9713(4) 0.0924(4) 0.0971(19) Uani d U 1 1
H H16A -0.3076 0.9757 0.0886 0.146 Uiso calc R 1 1
H H16B -0.2348 0.9824 0.0438 0.146 Uiso calc R 1 1
H H16C -0.2243 1.0252 0.1264 0.146 Uiso calc R 1 1
C C17 -0.2693(2) 0.7825(4) 0.0698(3) 0.0681(13) Uani d U 1 1
H H17A -0.2527 0.7118 0.0870 0.102 Uiso calc R 1 1
H H17B -0.2590 0.7920 0.0195 0.102 Uiso calc R 1 1
H H17C -0.3264 0.7914 0.0706 0.102 Uiso calc R 1 1
C C18 -0.2369(3) 0.8407(6) 0.1960(3) 0.106(2) Uani d U 1 1
H H18A -0.2121 0.8948 0.2301 0.159 Uiso calc R 1 1
H H18B -0.2142 0.7720 0.2115 0.159 Uiso calc R 1 1
H H18C -0.2946 0.8397 0.1960 0.159 Uiso calc R 1 1
C C19 0.33976(16) 0.6593(2) 0.00679(17) 0.0274(7) Uani d . 1 1
H H19 0.3352 0.7203 -0.0232 0.033 Uiso calc R 1 1
C C20 0.41289(16) 0.6358(3) 0.04836(17) 0.0279(7) Uani d . 1 1
H H20 0.4572 0.6806 0.0465 0.033 Uiso calc R 1 1
C C21 0.42233(15) 0.5476(2) 0.09269(16) 0.0241(6) Uani d . 1 1
C C22 0.35406(15) 0.4888(2) 0.09491(16) 0.0243(6) Uani d . 1 1
H H22 0.3568 0.4295 0.1265 0.029 Uiso calc R 1 1
C C23 0.28184(15) 0.5150(2) 0.05182(15) 0.0206(6) Uani d . 1 1
C C24 0.20800(15) 0.4519(2) 0.04866(15) 0.0209(6) Uani d . 1 1
C C25 0.20205(15) 0.3673(2) 0.09379(15) 0.0213(6) Uani d . 1 1
H H25 0.2459 0.3494 0.1307 0.026 Uiso calc R 1 1
C C26 0.13233(16) 0.3073(2) 0.08606(15) 0.0211(6) Uani d . 1 1
C C27 0.07065(16) 0.3385(2) 0.03097(16) 0.0234(6) Uani d . 1 1
H H27 0.0223 0.2995 0.0223 0.028 Uiso calc R 1 1
C C28 0.07950(15) 0.4252(2) -0.01084(16) 0.0232(6) Uani d . 1 1
H H28 0.0360 0.4457 -0.0473 0.028 Uiso calc R 1 1
C C29 0.50289(16) 0.5150(3) 0.13790(18) 0.0304(7) Uani d . 1 1
C C30 0.50366(18) 0.5490(3) 0.21771(19) 0.0435(9) Uani d . 1 1
H H30A 0.5534 0.5256 0.2481 0.065 Uiso calc R 1 1
H H30B 0.4582 0.5174 0.2359 0.065 Uiso calc R 1 1
H H30C 0.4999 0.6256 0.2201 0.065 Uiso calc R 1 1
C C31 0.57226(17) 0.5677(3) 0.1089(2) 0.0420(9) Uani d . 1 1
H H31A 0.5688 0.6439 0.1147 0.063 Uiso calc R 1 1
H H31B 0.5696 0.5505 0.0568 0.063 Uiso calc R 1 1
H H31C 0.6229 0.5423 0.1367 0.063 Uiso calc R 1 1
C C32 0.51307(18) 0.3958(3) 0.1352(2) 0.0428(9) Uani d . 1 1
H H32A 0.5029 0.3722 0.0840 0.064 Uiso calc R 1 1
H H32B 0.4752 0.3619 0.1624 0.064 Uiso calc R 1 1
H H32C 0.5676 0.3770 0.1575 0.064 Uiso calc R 1 1
C C33 0.12703(17) 0.2135(2) 0.13614(16) 0.0260(6) Uani d . 1 1
C C34 0.1347(2) 0.2522(3) 0.21501(17) 0.0394(9) Uani d . 1 1
H H34A 0.1857 0.2888 0.2288 0.059 Uiso calc R 1 1
H H34B 0.1325 0.1923 0.2479 0.059 Uiso calc R 1 1
H H34C 0.0908 0.3006 0.2192 0.059 Uiso calc R 1 1
C C35 0.04774(18) 0.1555(3) 0.11683(17) 0.0319(7) Uani d . 1 1
H H35A 0.0043 0.2012 0.1265 0.048 Uiso calc R 1 1
H H35B 0.0490 0.0919 0.1469 0.048 Uiso calc R 1 1
H H35C 0.0391 0.1362 0.0647 0.048 Uiso calc R 1 1
C C36 0.1950(2) 0.1374(3) 0.1283(2) 0.0459(9) Uani d . 1 1
H H36A 0.1899 0.1143 0.0771 0.069 Uiso calc R 1 1
H H36B 0.1922 0.0763 0.1601 0.069 Uiso calc R 1 1
H H36C 0.2464 0.1729 0.1428 0.069 Uiso calc R 1 1
O O1W -0.1847(9) 0.6639(13) 0.2975(10) 0.078(5) Uani d P 0.20 1

loop_
_atom_site_aniso_label
_atom_site_aniso_U_11
_atom_site_aniso_U_22
_atom_site_aniso_U_33
_atom_site_aniso_U_12
_atom_site_aniso_U_13
_atom_site_aniso_U_23
Mo1 0.01580(10) 0.02716(14) 0.01656(13) -0.00222(10) 0.00054(8) -0.00064(11)
Mo2 0.02064(11) 0.02864(15) 0.01613(13) 0.00094(10) 0.00001(9) 0.00249(11)
Cl1 0.0231(3) 0.0348(4) 0.0201(4) -0.0005(3) -0.0010(3) -0.0053(3)
Cl2 0.0354(4) 0.0461(5) 0.0232(4) 0.0068(4) 0.0064(3) -0.0019(4)
N1 0.0157(10) 0.0261(14) 0.0201(13) -0.0015(9) 0.0001(9) -0.0008(10)
N2 0.0193(11) 0.0258(14) 0.0169(13) 0.0015(9) -0.0026(9) -0.0009(10)
N3 0.0197(11) 0.0278(14) 0.0197(13) -0.0008(10) 0.0042(9) -0.0008(10)
N4 0.0175(10) 0.0289(14) 0.0150(12) -0.0024(9) -0.0030(9) 0.0006(10)
O1 0.0183(9) 0.0286(12) 0.0188(11) 0.0011(8) -0.0015(8) -0.0022(8)
O2 0.0177(9) 0.0421(13) 0.0222(11) -0.0017(9) 0.0009(8) -0.0067(9)
O3 0.0377(12) 0.0301(12) 0.0259(12) -0.0038(9) 0.0067(10) 0.0005(9)
O4 0.0260(10) 0.0400(13) 0.0199(11) 0.0023(9) -0.0052(8) -0.0001(9)
O5 0.0374(12) 0.0373(14) 0.0332(13) -0.0015(10) 0.0059(10) 0.0100(11)
C1 0.0184(12) 0.0276(17) 0.0244(16) 0.0005(11) 0.0008(11) -0.0013(13)
C2 0.0202(13) 0.0260(16) 0.0257(17) 0.0038(11) -0.0011(12) 0.0026(13)
C3 0.0223(13) 0.0332(18) 0.0221(16) 0.0011(12) 0.0001(12) 0.0064(13)
C4 0.0164(13) 0.043(2) 0.0296(18) 0.0021(12) 0.0049(12) 0.0090(14)
C5 0.0167(12) 0.0327(17) 0.0204(15) -0.0003(11) 0.0008(11) 0.0024(13)
C6 0.0195(13) 0.0300(17) 0.0189(15) 0.0008(11) -0.0007(11) 0.0022(12)
C7 0.0168(13) 0.044(2) 0.0259(17) 0.0010(13) 0.0016(12) 0.0048(14)
C8 0.0201(13) 0.043(2) 0.0248(17) 0.0051(13) -0.0012(12) -0.0036(14)
C9 0.0282(15) 0.0311(18) 0.0256(17) 0.0071(13) -0.0059(13) 0.0003(14)
C10 0.0277(14) 0.0245(16) 0.0189(16) -0.0003(12) -0.0032(12) -0.0014(12)
C11 0.0338(17) 0.051(2) 0.033(2) 0.0093(16) 0.0107(14) 0.0173(17)
C12 0.107(4) 0.090(4) 0.047(3) 0.053(3) 0.043(3) 0.033(3)
C13 0.0322(19) 0.099(4) 0.070(3) -0.011(2) 0.0104(19) 0.048(3)
C14 0.0408(19) 0.058(3) 0.040(2) 0.0081(17) 0.0077(16) 0.0235(19)
C15 0.0185(14) 0.059(2) 0.040(2) 0.0117(15) 0.0008(13) 0.0013(18)
C16 0.037(2) 0.072(3) 0.186(6) 0.021(2) 0.029(3) 0.006(4)
C17 0.0261(17) 0.096(4) 0.083(3) -0.005(2) 0.0089(19) -0.006(3)
C18 0.048(2) 0.219(6) 0.056(3) 0.055(3) 0.023(2) 0.010(4)
C19 0.0246(14) 0.0271(17) 0.0318(18) 0.0008(12) 0.0084(13) 0.0010(14)
C20 0.0179(13) 0.0360(18) 0.0302(18) -0.0029(12) 0.0057(12) -0.0050(14)
C21 0.0188(13) 0.0330(18) 0.0198(16) 0.0008(12) 0.0013(11) -0.0062(13)
C22 0.0201(13) 0.0294(17) 0.0230(16) 0.0016(12) 0.0025(11) -0.0003(13)
C23 0.0175(12) 0.0281(16) 0.0160(15) 0.0000(11) 0.0020(10) -0.0008(12)
C24 0.0186(12) 0.0260(16) 0.0163(15) -0.0006(11) -0.0024(10) -0.0034(12)
C25 0.0201(12) 0.0250(16) 0.0166(14) -0.0008(11) -0.0033(11) 0.0003(12)
C26 0.0221(13) 0.0240(16) 0.0161(15) -0.0014(11) 0.0000(11) -0.0022(12)
C27 0.0204(13) 0.0268(17) 0.0212(16) -0.0040(11) -0.0018(11) -0.0022(12)
C28 0.0189(12) 0.0306(17) 0.0178(15) -0.0008(11) -0.0039(11) -0.0023(13)
C29 0.0168(13) 0.045(2) 0.0282(18) 0.0030(13) 0.0011(12) -0.0047(15)
C30 0.0240(15) 0.072(3) 0.031(2) 0.0066(16) -0.0046(14) -0.0089(18)
C31 0.0182(14) 0.064(3) 0.043(2) 0.0004(15) 0.0031(14) 0.0020(19)
C32 0.0232(15) 0.052(2) 0.051(2) 0.0094(15) -0.0012(15) -0.0005(18)
C33 0.0273(14) 0.0306(17) 0.0182(15) -0.0062(13) -0.0013(11) 0.0023(13)
C34 0.0481(19) 0.046(2) 0.0210(18) -0.0263(16) -0.0025(15) -0.0002(15)
C35 0.0388(17) 0.0327(19) 0.0199(17) -0.0130(14) -0.0075(13) 0.0037(14)
C36 0.0426(19) 0.034(2) 0.060(3) 0.0063(16) 0.0040(18) 0.0164(18)
O1W 0.055(9) 0.079(12) 0.105(14) -0.006(8) 0.029(9) 0.015(10)

loop_
_atom_type_symbol
_atom_type_description
_atom_type_scat_dispersion_real
_atom_type_scat_dispersion_imag
_atom_type_scat_source
C C 0.0033 0.0016 'International Tables Vol C Tables 4.2.6.8 and 6.1.1.4'
H H 0.0000 0.0000 'International Tables Vol C Tables 4.2.6.8 and 6.1.1.4'
N N 0.0061 0.0033 'International Tables Vol C Tables 4.2.6.8 and 6.1.1.4'
O O 0.0106 0.0060 'International Tables Vol C Tables 4.2.6.8 and 6.1.1.4'
Cl Cl 0.1484 0.1585 'International Tables Vol C Tables 4.2.6.8 and 6.1.1.4'
Mo Mo -1.6832 0.6857 'International Tables Vol C Tables 4.2.6.8 and 6.1.1.4'

loop_
_geom_angle_atom_site_label_1
_geom_angle_atom_site_label_2
_geom_angle_atom_site_label_3
_geom_angle
O3 Mo1 O2 106.53(10)
O3 Mo1 O1 100.49(9)
O2 Mo1 O1 101.02(9)
O3 Mo1 N2 91.51(9)
O2 Mo1 N2 158.31(9)
O1 Mo1 N2 87.03(8)
O3 Mo1 N1 159.54(9)
O2 Mo1 N1 91.52(9)
O1 Mo1 N1 85.02(8)
N2 Mo1 N1 68.95(8)
O3 Mo1 Cl1 92.21(8)
O2 Mo1 Cl1 90.71(7)
O1 Mo1 Cl1 159.37(6)
N2 Mo1 Cl1 76.36(6)
N1 Mo1 Cl1 77.70(6)
O5 Mo2 O4 107.35(10)
O5 Mo2 O1 100.46(10)
O4 Mo2 O1 99.73(9)
O5 Mo2 N4 159.56(9)
O4 Mo2 N4 92.48(9)
O1 Mo2 N4 80.46(8)
O5 Mo2 N3 90.52(9)
O4 Mo2 N3 160.69(9)
O1 Mo2 N3 83.69(8)
N4 Mo2 N3 69.21(8)
O5 Mo2 Cl2 94.77(8)
O4 Mo2 Cl2 91.29(7)
O1 Mo2 Cl2 157.51(6)
N4 Mo2 Cl2 79.53(6)
N3 Mo2 Cl2 79.71(6)
C1 N1 C5 117.1(2)
C1 N1 Mo1 121.85(18)
C5 N1 Mo1 119.91(18)
C10 N2 C6 118.2(2)
C10 N2 Mo1 121.46(19)
C6 N2 Mo1 120.28(18)
C19 N3 C23 117.9(2)
C19 N3 Mo2 122.4(2)
C23 N3 Mo2 119.71(17)
C28 N4 C24 117.8(2)
C28 N4 Mo2 121.53(18)
C24 N4 Mo2 120.46(18)
Mo1 O1 Mo2 143.50(10)
N1 C1 C2 123.7(3)
N1 C1 H1 118.2
C2 C1 H1 118.2
C1 C2 C3 119.9(3)
C1 C2 H2 120.0
C3 C2 H2 120.0
C2 C3 C4 116.0(3)
C2 C3 C11 124.3(3)
C4 C3 C11 119.6(3)
C5 C4 C3 121.2(3)
C5 C4 H4 119.4
C3 C4 H4 119.4
N1 C5 C4 121.8(3)
N1 C5 C6 114.9(2)
C4 C5 C6 123.0(3)
N2 C6 C7 121.4(3)
N2 C6 C5 115.4(2)
C7 C6 C5 123.1(3)
C6 C7 C8 120.3(3)
C6 C7 H7 119.8
C8 C7 H7 119.8
C9 C8 C7 117.0(3)
C9 C8 C15 123.1(3)
C7 C8 C15 119.9(3)
C8 C9 C10 120.0(3)
C8 C9 H9 120.0
C10 C9 H9 120.0
N2 C10 C9 123.0(3)
N2 C10 H10 118.5
C9 C10 H10 118.5
C14 C11 C3 111.8(3)
C14 C11 C13 109.9(3)
C3 C11 C13 108.6(3)
C14 C11 C12 108.4(3)
C3 C11 C12 108.5(3)
C13 C11 C12 109.8(3)
C11 C12 H12A 109.5
C11 C12 H12B 109.5
H12A C12 H12B 109.5
C11 C12 H12C 109.5
H12A C12 H12C 109.5
H12B C12 H12C 109.5
C11 C13 H13A 109.5
C11 C13 H13B 109.5
H13A C13 H13B 109.5
C11 C13 H13C 109.5
H13A C13 H13C 109.5
H13B C13 H13C 109.5
C11 C14 H14A 109.5
C11 C14 H14B 109.5
H14A C14 H14B 109.5
C11 C14 H14C 109.5
H14A C14 H14C 109.5
H14B C14 H14C 109.5
C18 C15 C16 114.4(4)
C18 C15 C8 110.3(3)
C16 C15 C8 110.9(3)
C18 C15 C17 105.9(4)
C16 C15 C17 107.4(4)
C8 C15 C17 107.5(3)
C15 C16 H16A 109.5
C15 C16 H16B 109.5
H16A C16 H16B 109.5
C15 C16 H16C 109.5
H16A C16 H16C 109.5
H16B C16 H16C 109.5
C15 C17 H17A 109.5
C15 C17 H17B 109.5
H17A C17 H17B 109.5
C15 C17 H17C 109.5
H17A C17 H17C 109.5
H17B C17 H17C 109.5
C15 C18 H18A 109.5
C15 C18 H18B 109.5
H18A C18 H18B 109.5
C15 C18 H18C 109.5
H18A C18 H18C 109.5
H18B C18 H18C 109.5
N3 C19 C20 122.7(3)
N3 C19 H19 118.7
C20 C19 H19 118.7
C19 C20 C21 120.7(3)
C19 C20 H20 119.7
C21 C20 H20 119.7
C20 C21 C22 116.2(3)
C20 C21 C29 123.0(3)
C22 C21 C29 120.8(3)
C21 C22 C23 121.1(3)
C21 C22 H22 119.4
C23 C22 H22 119.4
N3 C23 C22 121.3(3)
N3 C23 C24 115.0(2)
C22 C23 C24 123.6(3)
N4 C24 C25 121.7(2)
N4 C24 C23 115.1(2)
C25 C24 C23 123.2(2)
C24 C25 C26 120.9(2)
C24 C25 H25 119.6
C26 C25 H25 119.6
C27 C26 C25 116.2(3)
C27 C26 C33 123.6(2)
C25 C26 C33 120.1(2)
C28 C27 C26 120.1(3)
C28 C27 H27 119.9
C26 C27 H27 119.9
N4 C28 C27 123.3(3)
N4 C28 H28 118.4
C27 C28 H28 118.4
C31 C29 C32 109.0(3)
C31 C29 C30 109.2(3)
C32 C29 C30 109.2(3)
C31 C29 C21 111.2(3)
C32 C29 C21 110.2(3)
C30 C29 C21 108.1(2)
C29 C30 H30A 109.5
C29 C30 H30B 109.5
H30A C30 H30B 109.5
C29 C30 H30C 109.5
H30A C30 H30C 109.5
H30B C30 H30C 109.5
C29 C31 H31A 109.5
C29 C31 H31B 109.5
H31A C31 H31B 109.5
C29 C31 H31C 109.5
H31A C31 H31C 109.5
H31B C31 H31C 109.5
C29 C32 H32A 109.5
C29 C32 H32B 109.5
H32A C32 H32B 109.5
C29 C32 H32C 109.5
H32A C32 H32C 109.5
H32B C32 H32C 109.5
C34 C33 C26 108.7(3)
C34 C33 C35 108.2(3)
C26 C33 C35 112.2(2)
C34 C33 C36 110.4(3)
C26 C33 C36 108.5(3)
C35 C33 C36 108.8(3)
C33 C34 H34A 109.5
C33 C34 H34B 109.5
H34A C34 H34B 109.5
C33 C34 H34C 109.5
H34A C34 H34C 109.5
H34B C34 H34C 109.5
C33 C35 H35A 109.5
C33 C35 H35B 109.5
H35A C35 H35B 109.5
C33 C35 H35C 109.5
H35A C35 H35C 109.5
H35B C35 H35C 109.5
C33 C36 H36A 109.5
C33 C36 H36B 109.5
H36A C36 H36B 109.5
C33 C36 H36C 109.5
H36A C36 H36C 109.5
H36B C36 H36C 109.5

loop_
_geom_bond_atom_site_label_1
_geom_bond_atom_site_label_2
_geom_bond_distance
_geom_bond_publ_flag
Mo1 O1 1.8920(19) yes
Mo1 O2 1.6972(19) yes
Mo1 O3 1.696(2) yes
Mo1 N1 2.330(2) yes
Mo1 N2 2.323(2) yes
Mo1 Cl1 2.4895(8) yes
Mo2 O1 1.9274(19) yes
Mo2 O4 1.6975(19) yes
Mo2 O5 1.694(2) yes
Mo2 N3 2.328(2) yes
Mo2 N4 2.304(2) yes
Mo2 Cl2 2.4283(8) yes
N1 C1 1.339(3) ?
N1 C5 1.352(3) ?
N2 C10 1.329(4) ?
N2 C6 1.347(4) ?
N3 C19 1.337(4) ?
N3 C23 1.353(4) ?
N4 C28 1.338(3) ?
N4 C24 1.350(3) ?
C1 C2 1.375(4) ?
C1 H1 0.9500 ?
C2 C3 1.384(4) ?
C2 H2 0.9500 ?
C3 C4 1.399(4) ?
C3 C11 1.529(4) ?
C4 C5 1.369(4) ?
C4 H4 0.9500 ?
C5 C6 1.482(4) ?
C6 C7 1.389(4) ?
C7 C8 1.393(4) ?
C7 H7 0.9500 ?
C8 C9 1.378(4) ?
C8 C15 1.536(4) ?
C9 C10 1.385(4) ?
C9 H9 0.9500 ?
C10 H10 0.9500 ?
C11 C14 1.524(4) ?
C11 C13 1.533(5) ?
C11 C12 1.534(6) ?
C12 H12A 0.9800 ?
C12 H12B 0.9800 ?
C12 H12C 0.9800 ?
C13 H13A 0.9800 ?
C13 H13B 0.9800 ?
C13 H13C 0.9800 ?
C14 H14A 0.9800 ?
C14 H14B 0.9800 ?
C14 H14C 0.9800 ?
C15 C18 1.490(6) ?
C15 C16 1.504(6) ?
C15 C17 1.541(5) ?
C16 H16A 0.9800 ?
C16 H16B 0.9800 ?
C16 H16C 0.9800 ?
C17 H17A 0.9800 ?
C17 H17B 0.9800 ?
C17 H17C 0.9800 ?
C18 H18A 0.9800 ?
C18 H18B 0.9800 ?
C18 H18C 0.9800 ?
C19 C20 1.381(4) ?
C19 H19 0.9500 ?
C20 C21 1.384(4) ?
C20 H20 0.9500 ?
C21 C22 1.388(4) ?
C21 C29 1.537(4) ?
C22 C23 1.388(4) ?
C22 H22 0.9500 ?
C23 C24 1.484(4) ?
C24 C25 1.377(4) ?
C25 C26 1.397(4) ?
C25 H25 0.9500 ?
C26 C27 1.391(4) ?
C26 C33 1.523(4) ?
C27 C28 1.371(4) ?
C27 H27 0.9500 ?
C28 H28 0.9500 ?
C29 C31 1.529(4) ?
C29 C32 1.531(5) ?
C29 C30 1.534(5) ?
C30 H30A 0.9800 ?
C30 H30B 0.9800 ?
C30 H30C 0.9800 ?
C31 H31A 0.9800 ?
C31 H31B 0.9800 ?
C31 H31C 0.9800 ?
C32 H32A 0.9800 ?
C32 H32B 0.9800 ?
C32 H32C 0.9800 ?
C33 C34 1.522(4) ?
C33 C35 1.526(4) ?
C33 C36 1.534(4) ?
C34 H34A 0.9800 ?
C34 H34B 0.9800 ?
C34 H34C 0.9800 ?
C35 H35A 0.9800 ?
C35 H35B 0.9800 ?
C35 H35C 0.9800 ?
C36 H36A 0.9800 ?
C36 H36B 0.9800 ?
C36 H36C 0.9800 ?

loop_
_geom_hbond_atom_site_label_D
_geom_hbond_atom_site_label_H
_geom_hbond_atom_site_label_A
_geom_hbond_site_symmetry_A
_geom_hbond_distance_DH
_geom_hbond_distance_HA
_geom_hbond_distance_DA
_geom_hbond_angle_DHA
C27 H27 O1 3_565 0.95 2.52 3.341(3) 145
C34 H34A Cl1 2_545 0.98 2.77 3.748(4) 174
C35 H35A O4 3_565 0.98 2.54 3.421(4) 149
C12 H12C O1W . 0.98 2.69 3.641(16) 163
C18 H18B O1W . 0.98 2.10 2.970(18) 147
O1W . Cl2 3_565 . . 3.573(18) .
O1W . O5 4_576 . . 3.236(17) .

loop_
_geom_torsion_atom_site_label_1
_geom_torsion_atom_site_label_2
_geom_torsion_atom_site_label_3
_geom_torsion_atom_site_label_4
_geom_torsion
O3 Mo1 N1 C1 -154.4(3)
O2 Mo1 N1 C1 -2.2(2)
O1 Mo1 N1 C1 98.8(2)
N2 Mo1 N1 C1 -172.5(2)
Cl1 Mo1 N1 C1 -92.6(2)
O3 Mo1 N1 C5 13.1(4)
O2 Mo1 N1 C5 165.3(2)
O1 Mo1 N1 C5 -93.7(2)
N2 Mo1 N1 C5 -5.0(2)
Cl1 Mo1 N1 C5 74.9(2)
O3 Mo1 N2 C10 3.8(2)
O2 Mo1 N2 C10 150.5(3)
O1 Mo1 N2 C10 -96.7(2)
N1 Mo1 N2 C10 177.5(2)
Cl1 Mo1 N2 C10 95.7(2)
O3 Mo1 N2 C6 -173.5(2)
O2 Mo1 N2 C6 -26.7(4)
O1 Mo1 N2 C6 86.1(2)
N1 Mo1 N2 C6 0.3(2)
Cl1 Mo1 N2 C6 -81.6(2)
O5 Mo2 N3 C19 -1.0(2)
O4 Mo2 N3 C19 157.1(3)
O1 Mo2 N3 C19 -101.5(2)
N4 Mo2 N3 C19 176.4(2)
Cl2 Mo2 N3 C19 93.7(2)
O5 Mo2 N3 C23 179.7(2)
O4 Mo2 N3 C23 -22.2(4)
O1 Mo2 N3 C23 79.2(2)
N4 Mo2 N3 C23 -3.0(2)
Cl2 Mo2 N3 C23 -85.6(2)
O5 Mo2 N4 C28 -171.6(3)
O4 Mo2 N4 C28 -5.4(2)
O1 Mo2 N4 C28 94.0(2)
N3 Mo2 N4 C28 -179.2(2)
Cl2 Mo2 N4 C28 -96.3(2)
O5 Mo2 N4 C24 13.8(4)
O4 Mo2 N4 C24 179.9(2)
O1 Mo2 N4 C24 -80.6(2)
N3 Mo2 N4 C24 6.2(2)
Cl2 Mo2 N4 C24 89.1(2)
O3 Mo1 O1 Mo2 60.75(19)
O2 Mo1 O1 Mo2 -48.57(19)
N2 Mo1 O1 Mo2 151.74(18)
N1 Mo1 O1 Mo2 -139.15(18)
Cl1 Mo1 O1 Mo2 -172.16(6)
O5 Mo2 O1 Mo1 -40.34(19)
O4 Mo2 O1 Mo1 -150.18(18)
N4 Mo2 O1 Mo1 118.93(18)
N3 Mo2 O1 Mo1 49.02(18)
Cl2 Mo2 O1 Mo1 91.5(2)
C5 N1 C1 C2 -3.3(4)
Mo1 N1 C1 C2 164.5(2)
N1 C1 C2 C3 0.4(5)
C1 C2 C3 C4 3.8(4)
C1 C2 C3 C11 -173.6(3)
C2 C3 C4 C5 -5.2(5)
C11 C3 C4 C5 172.3(3)
C1 N1 C5 C4 1.8(4)
Mo1 N1 C5 C4 -166.3(2)
C1 N1 C5 C6 176.7(2)
Mo1 N1 C5 C6 8.6(3)
C3 C4 C5 N1 2.6(5)
C3 C4 C5 C6 -172.0(3)
C10 N2 C6 C7 3.7(4)
Mo1 N2 C6 C7 -178.9(2)
C10 N2 C6 C5 -173.5(2)
Mo1 N2 C6 C5 3.8(3)
N1 C5 C6 N2 -8.0(4)
C4 C5 C6 N2 166.9(3)
N1 C5 C6 C7 174.8(3)
C4 C5 C6 C7 -10.3(5)
N2 C6 C7 C8 -3.5(5)
C5 C6 C7 C8 173.5(3)
C6 C7 C8 C9 1.2(5)
C6 C7 C8 C15 -179.8(3)
C7 C8 C9 C10 0.8(5)
C15 C8 C9 C10 -178.2(3)
C6 N2 C10 C9 -1.7(4)
Mo1 N2 C10 C9 -179.0(2)
C8 C9 C10 N2 -0.6(5)
C2 C3 C11 C14 5.6(5)
C4 C3 C11 C14 -171.7(3)
C2 C3 C11 C13 -115.8(4)
C4 C3 C11 C13 67.0(4)
C2 C3 C11 C12 125.0(4)
C4 C3 C11 C12 -52.2(4)
C9 C8 C15 C18 -138.6(4)
C7 C8 C15 C18 42.5(5)
C9 C8 C15 C16 -10.8(5)
C7 C8 C15 C16 170.3(4)
C9 C8 C15 C17 106.4(4)
C7 C8 C15 C17 -72.6(4)
C23 N3 C19 C20 2.2(4)
Mo2 N3 C19 C20 -177.1(2)
N3 C19 C20 C21 0.1(5)
C19 C20 C21 C22 -2.8(4)
C19 C20 C21 C29 177.6(3)
C20 C21 C22 C23 3.2(4)
C29 C21 C22 C23 -177.2(3)
C19 N3 C23 C22 -1.8(4)
Mo2 N3 C23 C22 177.6(2)
C19 N3 C23 C24 -179.5(3)
Mo2 N3 C23 C24 -0.1(3)
C21 C22 C23 N3 -1.0(4)
C21 C22 C23 C24 176.5(3)
C28 N4 C24 C25 -2.3(4)
Mo2 N4 C24 C25 172.5(2)
C28 N4 C24 C23 176.7(2)
Mo2 N4 C24 C23 -8.5(3)
N3 C23 C24 N4 5.4(4)
C22 C23 C24 N4 -172.2(3)
N3 C23 C24 C25 -175.6(3)
C22 C23 C24 C25 6.8(4)
N4 C24 C25 C26 2.1(4)
C23 C24 C25 C26 -176.8(3)
C24 C25 C26 C27 -0.1(4)
C24 C25 C26 C33 179.6(3)
C25 C26 C27 C28 -1.7(4)
C33 C26 C27 C28 178.7(3)
C24 N4 C28 C27 0.5(4)
Mo2 N4 C28 C27 -174.3(2)
C26 C27 C28 N4 1.5(5)
C20 C21 C29 C31 -18.8(4)
C22 C21 C29 C31 161.6(3)
C20 C21 C29 C32 -139.8(3)
C22 C21 C29 C32 40.6(4)
C20 C21 C29 C30 101.0(4)
C22 C21 C29 C30 -78.6(4)
C27 C26 C33 C34 -117.4(3)
C25 C26 C33 C34 62.9(3)
C27 C26 C33 C35 2.2(4)
C25 C26 C33 C35 -177.4(3)
C27 C26 C33 C36 122.4(3)
C25 C26 C33 C36 -57.2(4)
